data_1565471
loop_
_publ_author_name
'Manzano, Carlos M.'
'Nakahata, Douglas H.'
'Tenorio, Juan C.'
'Lustri, Wilton R.'
'Resende Nogueira, Fl\'avia A.'
'Aleixo, Nadia A.'
'da Silva Gomes, Pietra S.'
'Pavan, Fernando R.'
'Grecco, Julia A.'
'Ribeiro, Camila M.'
'Corbi, Pedro P.'

_publ_section_title
;
 Silver complexes with fluoroanthranilic acid isomers: Spectroscopic
 characterization, antimycobacterial activity and cytotoxic studies over a
 panel of tumor cells
;
_journal_name_full 'Inorganica Chimica Acta'
_journal_page_first 119293
_journal_paper_doi 10.1016/j.ica.2019.119293
_journal_volume 502
_journal_year 2020
_chemical_formula_moiety 'C7 H5 Ag F N O2'
_chemical_formula_sum 'C7 H5 Ag F N O2'
_chemical_formula_weight 261.99
_chemical_name_common 5FA-Ag
_space_group_crystal_system orthorhombic
_space_group_IT_number 29
_space_group_name_Hall 'P 2c -2ac'
_space_group_name_H-M_alt 'P c a 21'
_atom_sites_solution_hydrogens geom
_atom_sites_solution_primary dual
_cell_angle_alpha 90
_cell_angle_beta 90
_cell_angle_gamma 90
_cell_formula_units_Z 4
_cell_length_a 24.842(5)
_cell_length_b 4.9310(9)
_cell_length_c 5.9195(12)
_cell_measurement_reflns_used 23914
_cell_measurement_temperature 150
_cell_measurement_theta_max 30.529
_cell_measurement_theta_min 1.639
_cell_volume 725.1(2)
_computing_molecular_graphics 'Olex2 (Dolomanov et al., 2009)'
_computing_publication_material 'Olex2 (Dolomanov et al., 2009)'
_computing_structure_refinement 'ShelXL (Sheldrick, 2015)'
_computing_structure_solution 'ShelXT (Sheldrick, 2015)'
_diffrn_ambient_temperature 150.15
_diffrn_detector 'Bruker APEX2 area detector'
_diffrn_detector_area_resol_mean 7.9
_diffrn_detector_type 'CCD area detector'
_diffrn_measured_fraction_theta_full 0.999
_diffrn_measured_fraction_theta_max 0.998
_diffrn_measurement_device 'three-circle diffractometer'
_diffrn_measurement_device_type 'Bruker SMART APEX2 area detector'
_diffrn_measurement_method '\w and \f scans'
_diffrn_radiation_monochromator 'mirror optics'
_diffrn_radiation_probe x-ray
_diffrn_radiation_type MoK\a
_diffrn_radiation_wavelength 0.71073
_diffrn_reflns_av_R_equivalents 0.0338
_diffrn_reflns_av_unetI/netI 0.0166
_diffrn_reflns_Laue_measured_fraction_full 0.999
_diffrn_reflns_Laue_measured_fraction_max 0.998
_diffrn_reflns_limit_h_max 35
_diffrn_reflns_limit_h_min -35
_diffrn_reflns_limit_k_max 7
_diffrn_reflns_limit_k_min -6
_diffrn_reflns_limit_l_max 8
_diffrn_reflns_limit_l_min -8
_diffrn_reflns_number 23914
_diffrn_reflns_point_group_measured_fraction_full 0.999
_diffrn_reflns_point_group_measured_fraction_max 0.998
_diffrn_reflns_theta_full 25.242
_diffrn_reflns_theta_max 30.529
_diffrn_reflns_theta_min 1.639
_diffrn_source 'microfocus sealed X-ray tube'
_diffrn_source_type 'Incoatec I\ms'
_exptl_absorpt_coefficient_mu 2.747
_exptl_absorpt_correction_T_max 0.7461
_exptl_absorpt_correction_T_min 0.6652
_exptl_absorpt_correction_type multi-scan
_exptl_crystal_density_diffrn 2.400
_exptl_crystal_description needle
_exptl_crystal_F_000 504
_exptl_crystal_size_max 0.276
_exptl_crystal_size_mid 0.12
_exptl_crystal_size_min 0.087
_refine_diff_density_max 2.211
_refine_diff_density_min -1.313
_refine_diff_density_rms 0.162
_refine_ls_abs_structure_details
;
 Refined as an inversion twin.
;
_refine_ls_abs_structure_Flack 0.04(8)
_refine_ls_extinction_coef .
_refine_ls_extinction_method none
_refine_ls_goodness_of_fit_ref 1.232
_refine_ls_hydrogen_treatment constr
_refine_ls_matrix_type full
_refine_ls_number_parameters 110
_refine_ls_number_reflns 2198
_refine_ls_number_restraints 13
_refine_ls_restrained_S_all 1.229
_refine_ls_R_factor_all 0.0368
_refine_ls_R_factor_gt 0.0334
_refine_ls_shift/su_max 0.000
_refine_ls_shift/su_mean 0.000
_refine_ls_structure_factor_coef Fsqd
_refine_ls_weighting_details 'w=1/[\s^2^(Fo^2^)+4.5602P] where P=(Fo^2^+2Fc^2^)/3'
_refine_ls_weighting_scheme calc
_refine_ls_wR_factor_gt 0.0671
_refine_ls_wR_factor_ref 0.0682
_reflns_Friedel_coverage 0.833
_reflns_Friedel_fraction_full 1.000
_reflns_Friedel_fraction_max 0.998
_reflns_number_gt 2042
_reflns_number_total 2198
_reflns_threshold_expression 'I > 2\s(I)'
_cod_data_source_file ICA-2020-502-119293.cif
_cod_data_source_block 5faAg
_cod_database_code 1565471
_shelx_space_group_comment
;
The symmetry employed for this shelxl refinement is uniquely defined
by the following loop, which should always be used as a source of
symmetry information in preference to the above space-group names.
They are only intended as comments.
;
_shelx_estimated_absorpt_t_max 0.796
_shelx_estimated_absorpt_t_min 0.518
_olex2_refinement_description
;
1. Twinned data refinement
 Scales: 0.96(8)
 0.04(8)
2. Fixed Uiso
 At 1.2 times of:
  All C(H) groups, All N(H,H) groups
3. Uiso/Uaniso restraints and constraints
Uanis(C1) \\sim Ueq: with sigma of 0.0001 and sigma for terminal atoms of 0.0002
Uanis(C7) \\sim Ueq: with sigma of 0.001 and sigma for terminal atoms of 0.002
4.a Secondary CH2 refined with riding coordinates:
 N1(H1A,H1B)
4.b Aromatic/amide H refined with riding coordinates:
 C6(H6), C4(H4), C3(H3)
;
_olex2_submission_special_instructions 'No special instructions were received'

loop_
_space_group_symop_operation_xyz
'x, y, z'
'-x, -y, z+1/2'
'x+1/2, -y, z'
'-x+1/2, y, z+1/2'

loop_
_atom_site_label
_atom_site_type_symbol
_atom_site_fract_x
_atom_site_fract_y
_atom_site_fract_z
_atom_site_U_iso_or_equiv
_atom_site_adp_type
_atom_site_occupancy
_atom_site_site_symmetry_order
_atom_site_calc_flag
_atom_site_refinement_flags_posn
_atom_site_refinement_flags_adp
_atom_site_refinement_flags_occupancy
_atom_site_disorder_assembly
_atom_site_disorder_group
Ag1 Ag 0.23297(2) -0.23613(8) 0.5392(2) 0.01667(10) Uani 1 1 d . . . . .
O1 O 0.28784(19) 0.0806(10) 0.4632(8) 0.0172(10) Uani 1 1 d . . . . .
N1 N 0.3166(2) 0.4285(11) 0.1424(9) 0.0136(10) Uani 1 1 d . . . . .
H1A H 0.295094 0.301143 0.207655 0.016 Uiso 1 1 calc R . . . .
H1B H 0.331379 0.352542 0.016818 0.016 Uiso 1 1 calc R . . . .
C2 C 0.3592(3) 0.4935(14) 0.2972(11) 0.0120(11) Uani 1 1 d . . . . .
O2 O 0.3356(2) 0.0433(10) 0.7793(8) 0.0166(9) Uani 1 1 d . . . . .
C7 C 0.3276(2) 0.1445(13) 0.5902(9) 0.0129(12) Uani 1 1 d . U . . .
C1 C 0.3646(2) 0.3629(12) 0.5040(10) 0.0112(11) Uani 1 1 d . U . . .
C5 C 0.4419(3) 0.6384(15) 0.5808(9) 0.0163(14) Uani 1 1 d . . . . .
C6 C 0.4074(3) 0.4374(15) 0.6456(11) 0.0165(13) Uani 1 1 d . . . . .
H6 H 0.412470 0.348072 0.786222 0.020 Uiso 1 1 calc R . . . .
C4 C 0.4375(3) 0.7705(16) 0.3742(13) 0.0224(14) Uani 1 1 d . . . . .
H4 H 0.462109 0.908541 0.331301 0.027 Uiso 1 1 calc R . . . .
F1 F 0.4827(2) 0.7108(11) 0.7189(10) 0.0381(13) Uani 1 1 d . . . . .
C3 C 0.3956(3) 0.6922(14) 0.2331(12) 0.0178(13) Uani 1 1 d . . . . .
H3 H 0.391782 0.776687 0.089766 0.021 Uiso 1 1 calc R . . . .

loop_
_atom_site_aniso_label
_atom_site_aniso_U_11
_atom_site_aniso_U_22
_atom_site_aniso_U_33
_atom_site_aniso_U_23
_atom_site_aniso_U_13
_atom_site_aniso_U_12
Ag1 0.02232(18) 0.01259(17) 0.01511(16) 0.0015(4) 0.0043(3) -0.00376(16)
O1 0.018(2) 0.020(2) 0.014(2) 0.0046(18) -0.0030(17) -0.0072(19)
N1 0.022(3) 0.015(3) 0.004(2) -0.001(2) -0.002(2) 0.001(2)
C2 0.012(2) 0.013(3) 0.010(3) 0.000(2) 0.000(2) 0.000(2)
O2 0.020(2) 0.018(2) 0.011(2) 0.0034(19) 0.0022(18) -0.002(2)
C7 0.0139(15) 0.0133(16) 0.0116(17) -0.0005(12) 0.0002(11) 0.0000(12)
C1 0.0112(11) 0.0112(11) 0.0112(11) 0.00000(14) 0.00000(14) 0.00000(14)
C5 0.016(3) 0.026(3) 0.008(3) -0.001(2) -0.004(2) -0.004(2)
C6 0.017(3) 0.020(3) 0.013(3) 0.001(3) -0.001(2) 0.000(3)
C4 0.021(3) 0.018(3) 0.029(4) 0.003(3) 0.001(3) -0.004(3)
F1 0.031(3) 0.036(3) 0.047(3) 0.004(3) -0.020(2) -0.014(2)
C3 0.021(3) 0.013(3) 0.019(3) 0.004(2) 0.002(3) -0.001(2)

loop_
_atom_type_symbol
_atom_type_description
_atom_type_scat_dispersion_real
_atom_type_scat_dispersion_imag
_atom_type_scat_source
C C 0.0033 0.0016 'International Tables Vol C Tables 4.2.6.8 and 6.1.1.4'
H H 0.0000 0.0000 'International Tables Vol C Tables 4.2.6.8 and 6.1.1.4'
Ag Ag -0.8971 1.1015 'International Tables Vol C Tables 4.2.6.8 and 6.1.1.4'
F F 0.0171 0.0103 'International Tables Vol C Tables 4.2.6.8 and 6.1.1.4'
N N 0.0061 0.0033 'International Tables Vol C Tables 4.2.6.8 and 6.1.1.4'
O O 0.0106 0.0060 'International Tables Vol C Tables 4.2.6.8 and 6.1.1.4'

loop_
_geom_angle_atom_site_label_1
_geom_angle_atom_site_label_2
_geom_angle_atom_site_label_3
_geom_angle
_geom_angle_site_symmetry_1
_geom_angle_site_symmetry_3
Ag1 Ag1 Ag1 148.10(3) 4 4_554
O1 Ag1 Ag1 91.56(13) . 4
O1 Ag1 Ag1 67.64(14) . 4_554
O1 Ag1 N1 173.9(2) . 4_545
N1 Ag1 Ag1 83.34(14) 4_545 4
N1 Ag1 Ag1 115.50(14) 4_545 4_554
C7 O1 Ag1 123.5(4) . .
C2 N1 Ag1 115.6(4) . 4_564
C1 C2 N1 122.0(6) . .
C3 C2 N1 117.6(6) . .
C3 C2 C1 120.4(6) . .
C7 O2 Ag1 128.5(4) . 4
O1 C7 C1 116.6(5) . .
O2 C7 O1 123.7(6) . .
O2 C7 C1 119.7(6) . .
C2 C1 C7 124.9(5) . .
C2 C1 C6 118.5(6) . .
C6 C1 C7 116.6(5) . .
C6 C5 C4 122.6(6) . .
F1 C5 C6 119.5(6) . .
F1 C5 C4 117.9(6) . .
C5 C6 C1 119.9(6) . .
C3 C4 C5 117.2(6) . .
C2 C3 C4 121.4(6) . .

loop_
_geom_bond_atom_site_label_1
_geom_bond_atom_site_label_2
_geom_bond_distance
_geom_bond_site_symmetry_2
Ag1 Ag1 3.0783(6) 4_554
Ag1 Ag1 3.0783(6) 4
Ag1 O1 2.121(5) .
Ag1 N1 2.150(6) 4_545
O1 C7 1.280(7) .
N1 C2 1.436(8) .
C2 C1 1.389(8) .
C2 C3 1.386(9) .
O2 C7 1.242(7) .
C7 C1 1.505(8) .
C1 C6 1.405(9) .
C5 C6 1.364(9) .
C5 C4 1.390(10) .
C5 F1 1.350(7) .
C4 C3 1.389(10) .

loop_
_geom_torsion_atom_site_label_1
_geom_torsion_atom_site_label_2
_geom_torsion_atom_site_label_3
_geom_torsion_atom_site_label_4
_geom_torsion
_geom_torsion_site_symmetry_1
_geom_torsion_site_symmetry_2
_geom_torsion_site_symmetry_3
_geom_torsion_site_symmetry_4
Ag1 O1 C7 O2 -6.2(9) . . . .
Ag1 O1 C7 C1 176.3(4) . . . .
Ag1 N1 C2 C1 124.5(6) 4_564 . . .
Ag1 N1 C2 C3 -55.9(7) 4_564 . . .
Ag1 O2 C7 O1 -16.3(9) 4 . . .
Ag1 O2 C7 C1 161.2(4) 4 . . .
O1 C7 C1 C2 -1.4(9) . . . .
O1 C7 C1 C6 178.6(6) . . . .
N1 C2 C1 C7 -0.3(10) . . . .
N1 C2 C1 C6 179.8(6) . . . .
N1 C2 C3 C4 179.0(6) . . . .
C2 C1 C6 C5 1.5(10) . . . .
O2 C7 C1 C2 -179.0(6) . . . .
O2 C7 C1 C6 0.9(9) . . . .
C7 C1 C6 C5 -178.5(6) . . . .
C1 C2 C3 C4 -1.4(10) . . . .
C5 C4 C3 C2 0.9(11) . . . .
C6 C5 C4 C3 0.8(11) . . . .
C4 C5 C6 C1 -2.0(11) . . . .
F1 C5 C6 C1 179.3(6) . . . .
F1 C5 C4 C3 179.5(7) . . . .
C3 C2 C1 C7 -179.9(6) . . . .
C3 C2 C1 C6 0.2(9) . . . .

loop_
_twin_individual_id
_twin_individual_mass_fraction_refined
1 0.96(8)
2 0.04(8)
